data_4340641
loop_
_publ_author_name
'Sciortino, Natasha F.'
'Neville, Suzanne M.'
'L\'etard, Jean-Fran\,cois'
'Moubaraki, Boujemaa'
'Murray, Keith S.'
'Kepert, Cameron J.'

_publ_section_title
;
 Thermal- and Light-Induced Spin-Crossover Bistability in a Disrupted
 Hofmann-Type 3D Framework.
;
_journal_issue 15
_journal_name_full 'Inorganic chemistry'
_journal_page_first 7886
_journal_paper_doi 10.1021/ic500323r
_journal_volume 53
_journal_year 2014
_chemical_formula_moiety 'C28 H20 Fe2 N12 O2 Pt2 Se2, 3(C2 H6 O)'
_chemical_formula_sum 'C34 H38 Fe2 N12 O5 Pt2 Se2'
_chemical_formula_weight 1354.54
_chemical_name_systematic
; 
 ? 
;
_space_group_crystal_system triclinic
_space_group_IT_number 2
_space_group_name_Hall '-P 1'
_space_group_name_H-M_alt 'P -1'
_symmetry_space_group_name_Hall '-P 1'
_symmetry_space_group_name_H-M 'P -1'
_atom_sites_solution_hydrogens geom
_atom_sites_solution_primary direct
_atom_sites_solution_secondary difmap
_audit_creation_date '9 November 2005'
_audit_creation_method SHELXL-97
_cell_angle_alpha 85.881(8)
_cell_angle_beta 79.811(8)
_cell_angle_gamma 70.300(8)
_cell_formula_units_Z 2
_cell_length_a 11.3127(18)
_cell_length_b 14.687(2)
_cell_length_c 14.766(2)
_cell_measurement_reflns_used 8910
_cell_measurement_temperature 230(2)
_cell_measurement_theta_max 33.1685
_cell_measurement_theta_min 3.1045
_cell_volume 2273.1(6)
_computing_cell_refinement 'SAINT Ver. 7.23A  (Bruker-AXS, 2005)'
_computing_data_collection 'APEX2 Ver. 2.1-3 (Bruker-AXS, 2007)'
_computing_data_reduction 'SAINT Ver. 7.23A'
_computing_structure_refinement 'SHELXL-2013 (Sheldrick, 2013)'
_computing_structure_solution 'SHELXS-97 (Sheldrick, 1990)'
_diffrn_ambient_temperature 230(2)
_diffrn_measured_fraction_theta_full 0.994
_diffrn_measured_fraction_theta_max 0.988
_diffrn_measurement_device_type 'Bruker-Nonius FR591 Kappa APEX II'
_diffrn_measurement_method 'scans in phi and omega'
_diffrn_radiation_monochromator graphite
_diffrn_radiation_source 'fine-focus rotating anode'
_diffrn_radiation_type MoK\a
_diffrn_radiation_wavelength 0.71073
_diffrn_reflns_av_R_equivalents 0.0292
_diffrn_reflns_av_unetI/netI 0.0353
_diffrn_reflns_Laue_measured_fraction_full 0.994
_diffrn_reflns_Laue_measured_fraction_max 0.988
_diffrn_reflns_limit_h_max 17
_diffrn_reflns_limit_h_min -17
_diffrn_reflns_limit_k_max 20
_diffrn_reflns_limit_k_min -20
_diffrn_reflns_limit_l_max 22
_diffrn_reflns_limit_l_min -22
_diffrn_reflns_number 53588
_diffrn_reflns_point_group_measured_fraction_full 0.994
_diffrn_reflns_point_group_measured_fraction_max 0.988
_diffrn_reflns_theta_full 25.242
_diffrn_reflns_theta_max 33.142
_diffrn_reflns_theta_min 3.150
_exptl_absorpt_coefficient_mu 8.412
_exptl_absorpt_correction_T_max 1.0
_exptl_absorpt_correction_T_min 0.607612
_exptl_absorpt_correction_type empirical
_exptl_absorpt_process_details 'SADABS (Bruker-AXS, 2004)'
_exptl_crystal_colour yellow
_exptl_crystal_density_diffrn 1.973
_exptl_crystal_density_method 'not measured'
_exptl_crystal_description 'rectangular block'
_exptl_crystal_F_000 1276
_exptl_crystal_size_max 0.190
_exptl_crystal_size_mid 0.080
_exptl_crystal_size_min 0.030
_refine_diff_density_max 2.753
_refine_diff_density_min -3.679
_refine_diff_density_rms 0.220
_refine_ls_extinction_method none
_refine_ls_goodness_of_fit_ref 1.204
_refine_ls_hydrogen_treatment constr
_refine_ls_matrix_type full
_refine_ls_number_parameters 465
_refine_ls_number_reflns 17141
_refine_ls_number_restraints 3
_refine_ls_restrained_S_all 1.205
_refine_ls_R_factor_all 0.0611
_refine_ls_R_factor_gt 0.0469
_refine_ls_shift/su_max 0.000
_refine_ls_shift/su_mean 0.000
_refine_ls_structure_factor_coef Fsqd
_refine_ls_weighting_details 'w=1/[\s^2^(Fo^2^)+(0.0298P)^2^+21.7760P] where P=(Fo^2^+2Fc^2^)/3'
_refine_ls_weighting_scheme calc
_refine_ls_wR_factor_gt 0.1180
_refine_ls_wR_factor_ref 0.1240
_reflns_Friedel_coverage 0.000
_reflns_number_gt 13935
_reflns_number_total 17141
_reflns_threshold_expression 'I > 2\s(I)'
_cod_data_source_file ic500323r_si_001.cif
_cod_data_source_block global
_cod_original_cell_volume 2273.3(6)
_cod_database_code 4340641
_shelx_space_group_comment
;
The symmetry employed for this shelxl refinement is uniquely defined
by the following loop, which should always be used as a source of
symmetry information in preference to the above space-group names.
They are only intended as comments.
;
_shelx_estimated_absorpt_t_min 0.298
_shelx_estimated_absorpt_t_max 0.786

loop_
_space_group_symop_operation_xyz
'x, y, z'
'-x, -y, -z'

loop_
_atom_site_label
_atom_site_type_symbol
_atom_site_fract_x
_atom_site_fract_y
_atom_site_fract_z
_atom_site_U_iso_or_equiv
_atom_site_adp_type
_atom_site_occupancy
_atom_site_site_symmetry_order
_atom_site_calc_flag
_atom_site_refinement_flags_posn
_atom_site_refinement_flags_adp
Pt1 Pt 0.25720(2) 0.75276(2) 0.50498(2) 0.02057(5) Uani 1 1 d . .
Pt2 Pt 0.33002(2) 0.75755(2) 0.00565(2) 0.02211(5) Uani 1 1 d . .
Se1 Se 1.08101(7) 0.63685(6) 0.09421(5) 0.03826(17) Uani 1 1 d . .
Se2 Se -0.00083(9) 0.37894(8) 0.39289(7) 0.0506(2) Uani 1 1 d . .
Fe1 Fe 0.54180(8) 0.50671(6) 0.25200(5) 0.02083(15) Uani 1 1 d . .
Fe2 Fe 0.10576(9) 1.02126(6) 0.25236(6) 0.02592(18) Uani 1 1 d . .
N1 N 0.7094(5) 0.5539(4) 0.1992(4) 0.0284(11) Uani 1 1 d . .
N2 N 0.9493(6) 0.8674(4) -0.1405(4) 0.0315(12) Uani 1 1 d . .
N3 N 0.3752(6) 0.4572(4) 0.3021(4) 0.0307(11) Uani 1 1 d . .
N4 N 0.0714(10) 0.1712(7) 0.6492(7) 0.071(3) Uani 1 1 d . .
N5 N 0.4637(6) 0.6156(4) 0.3581(4) 0.0309(11) Uani 1 1 d . .
N6 N 0.3528(6) 0.5938(4) 0.6542(4) 0.0295(11) Uani 1 1 d . .
N7 N 0.0402(6) 0.8835(4) 0.6508(4) 0.0364(14) Uani 1 1 d . .
N8 N 0.1668(7) 0.9156(4) 0.3575(4) 0.0379(14) Uani 1 1 d . .
N9 N 0.2404(6) 0.9229(4) 0.1512(4) 0.0347(13) Uani 1 1 d . .
N10 N 0.2338(9) 0.9181(6) -0.1421(6) 0.061(2) Uani 1 1 d . .
N11 N 0.3992(6) 0.5992(4) -0.1460(4) 0.0311(11) Uani 1 1 d . .
N12 N 0.4374(6) 0.6064(4) 0.1575(4) 0.0310(12) Uani 1 1 d . .
O13 O 0.2470(7) 1.0809(5) 0.2744(5) 0.0596(18) Uani 1 1 d . .
O14 O -0.0298(5) 0.9624(4) 0.2214(4) 0.0384(12) Uani 1 1 d . .
C1 C 0.7415(8) 0.5708(6) 0.1092(5) 0.0361(15) Uani 1 1 d . .
H1 H 0.6896 0.5652 0.0681 0.043 Uiso 1 1 calc R U
C2 C 0.8494(8) 0.5966(6) 0.0743(5) 0.0404(17) Uani 1 1 d . .
H2 H 0.8698 0.6073 0.0108 0.048 Uiso 1 1 calc R U
C3 C 0.9267(7) 0.6064(5) 0.1351(5) 0.0330(14) Uani 1 1 d . .
C4 C 0.8923(8) 0.5895(6) 0.2268(5) 0.0395(17) Uani 1 1 d . .
H4 H 0.9416 0.5956 0.2696 0.047 Uiso 1 1 calc R U
C5 C 0.7837(7) 0.5634(6) 0.2566(5) 0.0358(15) Uani 1 1 d . .
H5 H 0.7618 0.5519 0.3198 0.043 Uiso 1 1 calc R U
C6 C 1.0225(6) 0.7294(5) -0.0010(4) 0.0278(12) Uani 1 1 d . .
C7 C 0.9658(8) 0.8251(6) 0.0196(5) 0.0394(17) Uani 1 1 d . .
H7 H 0.9515 0.8458 0.0805 0.047 Uiso 1 1 calc R U
C8 C 0.9295(8) 0.8918(5) -0.0510(5) 0.0388(17) Uani 1 1 d . .
H8 H 0.8889 0.9572 -0.0356 0.047 Uiso 1 1 calc R U
C9 C 1.0087(8) 0.7730(5) -0.1601(5) 0.0371(16) Uani 1 1 d . .
H9 H 1.0250 0.7539 -0.2218 0.044 Uiso 1 1 calc R U
C10 C 1.0469(8) 0.7023(5) -0.0930(5) 0.0374(16) Uani 1 1 d . .
H10 H 1.0886 0.6372 -0.1095 0.045 Uiso 1 1 calc R U
C11 C 0.3388(7) 0.4369(6) 0.3909(5) 0.0363(15) Uani 1 1 d . .
H11 H 0.3894 0.4405 0.4337 0.044 Uiso 1 1 calc R U
C12 C 0.2314(8) 0.4109(6) 0.4237(5) 0.0398(16) Uani 1 1 d . .
H12 H 0.2102 0.3977 0.4865 0.048 Uiso 1 1 calc R U
C13 C 0.1560(7) 0.4048(5) 0.3603(5) 0.0360(15) Uani 1 1 d . .
C14 C 0.1949(8) 0.4234(6) 0.2670(6) 0.0414(17) Uani 1 1 d . .
H14 H 0.1478 0.4183 0.2222 0.050 Uiso 1 1 calc R U
C15 C 0.3014(8) 0.4489(6) 0.2421(6) 0.0416(17) Uani 1 1 d . .
H15 H 0.3253 0.4615 0.1795 0.050 Uiso 1 1 calc R U
C16 C 0.0341(9) 0.2996(6) 0.5005(7) 0.047(2) Uani 1 1 d . .
C17 C -0.0408(11) 0.3223(7) 0.5828(6) 0.052(2) Uani 1 1 d . .
H17 H -0.1054 0.3827 0.5914 0.062 Uiso 1 1 calc R U
C18 C -0.0218(13) 0.2551(8) 0.6556(7) 0.064(3) Uani 1 1 d . .
H18 H -0.0780 0.2705 0.7116 0.076 Uiso 1 1 calc R U
C19 C 0.1434(13) 0.1455(9) 0.5645(10) 0.082(4) Uani 1 1 d . .
H19 H 0.2053 0.0837 0.5575 0.098 Uiso 1 1 calc R U
C20 C 0.1288(12) 0.2069(9) 0.4884(10) 0.079(4) Uani 1 1 d . .
H20 H 0.1797 0.1878 0.4309 0.095 Uiso 1 1 calc R U
C21 C 0.3902(6) 0.6678(4) 0.4112(4) 0.0248(11) Uani 1 1 d . .
C22 C 0.3133(6) 0.6516(4) 0.6015(4) 0.0253(11) Uani 1 1 d . .
C23 C 0.1198(6) 0.8364(4) 0.5979(4) 0.0277(12) Uani 1 1 d . .
C24 C 0.2013(6) 0.8560(5) 0.4101(4) 0.0287(13) Uani 1 1 d . .
C25 C 0.2767(7) 0.8610(4) 0.0990(4) 0.0289(13) Uani 1 1 d . .
C26 C 0.2671(8) 0.8582(5) -0.0885(5) 0.0385(16) Uani 1 1 d . .
C27 C 0.3743(6) 0.6560(4) -0.0892(4) 0.0263(12) Uani 1 1 d . .
C28 C 0.3969(6) 0.6606(4) 0.1006(4) 0.0265(12) Uani 1 1 d . .
O42 O 0.4621(14) 0.9530(11) 0.3318(10) 0.141(5) Uiso 1 1 d . .
C41 C 0.5220(15) 0.8536(12) 0.2830(11) 0.100 Uiso 1 1 d D U
H41A H 0.5474 0.8024 0.3290 0.120 Uiso 1 1 calc R U
H41B H 0.4580 0.8411 0.2535 0.120 Uiso 1 1 calc R U
C40 C 0.6331(15) 0.8506(12) 0.2135(11) 0.100 Uiso 1 1 d D U
H40A H 0.6070 0.8667 0.1535 0.150 Uiso 1 1 calc R U
H40B H 0.6954 0.7861 0.2122 0.150 Uiso 1 1 calc R U
H40C H 0.6703 0.8969 0.2287 0.150 Uiso 1 1 calc R U
O60 O 0.337(2) 1.1981(14) 0.1791(13) 0.213(8) Uiso 1 1 d D .
H60 H 0.2960 1.1620 0.2002 0.319 Uiso 1 1 calc R U
C52 C 0.6269(15) 1.0544(11) 0.3173(10) 0.100 Uiso 1 1 d D U
H52A H 0.7176 1.0433 0.3029 0.150 Uiso 1 1 calc R U
H52B H 0.5981 1.0371 0.2649 0.150 Uiso 1 1 calc R U
H52C H 0.6095 1.0151 0.3702 0.150 Uiso 1 1 calc R U
C51 C 0.5566(17) 1.1611(12) 0.3391(11) 0.100 Uiso 1 1 d . U
H51A H 0.6157 1.1977 0.3340 0.120 Uiso 1 1 calc R U
H51B H 0.4936 1.1906 0.2985 0.120 Uiso 1 1 calc R U
C61 C 0.3537(17) 1.1996(12) 0.0775(11) 0.100 Uiso 1 1 d . U
H61A H 0.2706 1.2243 0.0571 0.120 Uiso 1 1 calc R U
H61B H 0.4033 1.2414 0.0516 0.120 Uiso 1 1 calc R U
C62 C 0.4201(16) 1.1008(11) 0.0473(11) 0.100 Uiso 1 1 d D U
H62A H 0.5053 1.0795 0.0627 0.150 Uiso 1 1 calc R U
H62B H 0.4253 1.0979 -0.0187 0.150 Uiso 1 1 calc R U
H62C H 0.3742 1.0591 0.0779 0.150 Uiso 1 1 calc R U
O50 O 0.4956(10) 1.1556(8) 0.4341(7) 0.100 Uiso 1 1 d D U
H50 H 0.4658 1.1106 0.4397 0.150 Uiso 1 1 calc R U

loop_
_atom_site_aniso_label
_atom_site_aniso_U_11
_atom_site_aniso_U_22
_atom_site_aniso_U_33
_atom_site_aniso_U_23
_atom_site_aniso_U_13
_atom_site_aniso_U_12
Pt1 0.02332(10) 0.01707(9) 0.01557(9) 0.00096(6) -0.00352(7) 0.00074(7)
Pt2 0.02481(11) 0.01766(9) 0.01866(9) 0.00023(7) -0.00543(7) 0.00057(7)
Se1 0.0314(3) 0.0452(4) 0.0394(4) 0.0218(3) -0.0113(3) -0.0158(3)
Se2 0.0413(4) 0.0673(6) 0.0523(5) 0.0280(4) -0.0175(4) -0.0304(4)
Fe1 0.0235(4) 0.0179(3) 0.0168(3) 0.0018(3) -0.0034(3) -0.0016(3)
Fe2 0.0315(4) 0.0188(4) 0.0187(4) 0.0014(3) -0.0020(3) 0.0018(3)
N1 0.030(3) 0.028(3) 0.025(2) 0.0030(19) -0.002(2) -0.008(2)
N2 0.041(3) 0.022(2) 0.025(2) 0.0053(19) -0.003(2) -0.005(2)
N3 0.030(3) 0.035(3) 0.027(3) 0.007(2) -0.007(2) -0.011(2)
N4 0.079(7) 0.075(6) 0.080(6) 0.046(5) -0.041(5) -0.048(5)
N5 0.034(3) 0.027(3) 0.025(2) -0.003(2) -0.003(2) -0.002(2)
N6 0.030(3) 0.026(2) 0.030(3) 0.006(2) -0.010(2) -0.004(2)
N7 0.038(3) 0.029(3) 0.027(3) 0.002(2) 0.000(2) 0.007(2)
N8 0.047(4) 0.030(3) 0.023(2) 0.003(2) -0.005(2) 0.003(3)
N9 0.041(3) 0.025(3) 0.027(3) -0.002(2) -0.003(2) 0.001(2)
N10 0.076(6) 0.046(4) 0.059(5) 0.024(4) -0.034(4) -0.011(4)
N11 0.035(3) 0.028(3) 0.026(2) -0.004(2) -0.003(2) -0.005(2)
N12 0.033(3) 0.027(3) 0.026(2) 0.005(2) -0.006(2) -0.002(2)
O13 0.054(4) 0.051(4) 0.075(5) -0.010(3) -0.022(4) -0.011(3)
O14 0.046(3) 0.035(3) 0.035(3) 0.012(2) -0.013(2) -0.013(2)
C1 0.041(4) 0.048(4) 0.027(3) 0.008(3) -0.008(3) -0.024(3)
C2 0.052(5) 0.050(4) 0.026(3) 0.010(3) -0.007(3) -0.029(4)
C3 0.033(3) 0.031(3) 0.034(3) 0.010(3) -0.008(3) -0.010(3)
C4 0.037(4) 0.058(5) 0.030(3) 0.011(3) -0.013(3) -0.023(4)
C5 0.038(4) 0.052(4) 0.022(3) 0.011(3) -0.008(3) -0.022(3)
C6 0.027(3) 0.028(3) 0.029(3) 0.012(2) -0.005(2) -0.012(2)
C7 0.053(5) 0.036(4) 0.025(3) 0.006(3) -0.007(3) -0.009(3)
C8 0.055(5) 0.027(3) 0.027(3) 0.001(2) -0.004(3) -0.005(3)
C9 0.052(4) 0.023(3) 0.027(3) 0.001(2) -0.002(3) -0.004(3)
C10 0.047(4) 0.020(3) 0.036(3) 0.006(2) -0.001(3) -0.004(3)
C11 0.034(4) 0.044(4) 0.030(3) 0.005(3) -0.004(3) -0.014(3)
C12 0.040(4) 0.050(4) 0.030(3) 0.009(3) -0.006(3) -0.017(3)
C13 0.031(3) 0.034(3) 0.044(4) 0.010(3) -0.006(3) -0.015(3)
C14 0.045(4) 0.050(4) 0.040(4) 0.013(3) -0.017(3) -0.027(4)
C15 0.046(4) 0.047(4) 0.036(4) 0.006(3) -0.009(3) -0.021(4)
C16 0.044(4) 0.043(4) 0.063(5) 0.013(4) -0.012(4) -0.027(4)
C17 0.076(7) 0.044(5) 0.046(5) 0.006(4) -0.019(4) -0.030(5)
C18 0.098(9) 0.067(7) 0.042(5) 0.015(4) -0.021(5) -0.047(7)
C19 0.071(8) 0.067(7) 0.095(10) 0.040(7) -0.011(7) -0.016(6)
C20 0.056(6) 0.074(8) 0.090(9) 0.031(7) -0.002(6) -0.010(6)
C21 0.027(3) 0.021(2) 0.021(2) 0.0005(19) -0.005(2) -0.001(2)
C22 0.029(3) 0.023(3) 0.019(2) 0.0041(19) -0.004(2) -0.002(2)
C23 0.032(3) 0.023(3) 0.021(2) 0.004(2) -0.006(2) 0.001(2)
C24 0.031(3) 0.029(3) 0.018(2) 0.001(2) -0.002(2) 0.000(2)
C25 0.034(3) 0.022(3) 0.024(3) 0.002(2) -0.006(2) 0.000(2)
C26 0.049(4) 0.029(3) 0.033(3) 0.004(3) -0.018(3) -0.002(3)
C27 0.030(3) 0.022(3) 0.022(3) 0.001(2) -0.006(2) -0.002(2)
C28 0.029(3) 0.020(2) 0.024(3) -0.001(2) -0.002(2) -0.001(2)

loop_
_atom_type_symbol
_atom_type_description
_atom_type_scat_dispersion_real
_atom_type_scat_dispersion_imag
_atom_type_scat_source
C C 0.0033 0.0016 'International Tables Vol C Tables 4.2.6.8 and 6.1.1.4'
H H 0.0000 0.0000 'International Tables Vol C Tables 4.2.6.8 and 6.1.1.4'
N N 0.0061 0.0033 'International Tables Vol C Tables 4.2.6.8 and 6.1.1.4'
O O 0.0106 0.0060 'International Tables Vol C Tables 4.2.6.8 and 6.1.1.4'
Fe Fe 0.3463 0.8444 'International Tables Vol C Tables 4.2.6.8 and 6.1.1.4'
Se Se -0.0929 2.2259 'International Tables Vol C Tables 4.2.6.8 and 6.1.1.4'
Pt Pt -1.7033 8.3905 'International Tables Vol C Tables 4.2.6.8 and 6.1.1.4'

loop_
_geom_angle_atom_site_label_1
_geom_angle_atom_site_label_2
_geom_angle_atom_site_label_3
_geom_angle
_geom_angle_site_symmetry_1
_geom_angle_site_symmetry_3
C21 Pt1 C23 178.2(3) . .
C21 Pt1 C24 91.6(2) . .
C23 Pt1 C24 88.2(2) . .
C21 Pt1 C22 89.2(2) . .
C23 Pt1 C22 91.0(2) . .
C24 Pt1 C22 178.8(3) . .
C28 Pt2 C25 89.5(2) . .
C28 Pt2 C26 177.6(3) . .
C25 Pt2 C26 89.1(3) . .
C28 Pt2 C27 92.2(2) . .
C25 Pt2 C27 177.1(3) . .
C26 Pt2 C27 89.3(3) . .
C6 Se1 C3 98.3(3) . .
C13 Se2 C16 99.5(3) . .
N11 Fe1 N12 87.3(2) 2_665 .
N11 Fe1 N6 92.3(2) 2_665 2_666
N12 Fe1 N6 179.6(2) . 2_666
N11 Fe1 N5 174.6(2) 2_665 .
N12 Fe1 N5 89.7(2) . .
N6 Fe1 N5 90.7(2) 2_666 .
N11 Fe1 N1 90.4(2) 2_665 .
N12 Fe1 N1 89.2(2) . .
N6 Fe1 N1 90.7(2) 2_666 .
N5 Fe1 N1 94.0(2) . .
N11 Fe1 N3 88.2(2) 2_665 .
N12 Fe1 N3 90.6(2) . .
N6 Fe1 N3 89.5(2) 2_666 .
N5 Fe1 N3 87.3(2) . .
N1 Fe1 N3 178.7(2) . .
O14 Fe2 O13 176.3(3) . .
O14 Fe2 N8 94.4(2) . .
O13 Fe2 N8 88.1(3) . .
O14 Fe2 N7 89.5(3) . 2_576
O13 Fe2 N7 93.1(3) . 2_576
N8 Fe2 N7 92.3(2) . 2_576
O14 Fe2 N9 86.0(2) . .
O13 Fe2 N9 91.3(3) . .
N8 Fe2 N9 89.0(2) . .
N7 Fe2 N9 175.4(3) 2_576 .
O14 Fe2 N2 87.8(2) . 2_675
O13 Fe2 N2 89.7(3) . 2_675
N8 Fe2 N2 177.4(3) . 2_675
N7 Fe2 N2 89.1(2) 2_576 2_675
N9 Fe2 N2 89.8(2) . 2_675
C5 N1 C1 117.9(6) . .
C5 N1 Fe1 120.5(4) . .
C1 N1 Fe1 121.5(5) . .
C9 N2 C8 116.5(6) . .
C9 N2 Fe2 121.3(5) . 2_675
C8 N2 Fe2 122.1(4) . 2_675
C11 N3 C15 116.0(6) . .
C11 N3 Fe1 124.0(5) . .
C15 N3 Fe1 120.0(5) . .
C18 N4 C19 117.5(9) . .
C21 N5 Fe1 159.5(6) . .
C22 N6 Fe1 169.2(6) . 2_666
C23 N7 Fe2 176.8(6) . 2_576
C24 N8 Fe2 176.6(6) . .
C25 N9 Fe2 156.8(7) . .
C27 N11 Fe1 176.2(6) . 2_665
C28 N12 Fe1 170.8(6) . .
N1 C1 C2 122.3(7) . .
N1 C1 H1 118.8 . .
C2 C1 H1 118.8 . .
C1 C2 C3 119.4(7) . .
C1 C2 H2 120.3 . .
C3 C2 H2 120.3 . .
C4 C3 C2 117.7(7) . .
C4 C3 Se1 119.4(6) . .
C2 C3 Se1 122.9(5) . .
C3 C4 C5 119.8(7) . .
C3 C4 H4 120.1 . .
C5 C4 H4 120.1 . .
N1 C5 C4 122.9(6) . .
N1 C5 H5 118.5 . .
C4 C5 H5 118.5 . .
C7 C6 C10 118.5(6) . .
C7 C6 Se1 119.9(5) . .
C10 C6 Se1 121.4(5) . .
C6 C7 C8 119.2(7) . .
C6 C7 H7 120.4 . .
C8 C7 H7 120.4 . .
N2 C8 C7 123.6(7) . .
N2 C8 H8 118.2 . .
C7 C8 H8 118.2 . .
N2 C9 C10 123.0(7) . .
N2 C9 H9 118.5 . .
C10 C9 H9 118.5 . .
C9 C10 C6 119.2(6) . .
C9 C10 H10 120.4 . .
C6 C10 H10 120.4 . .
N3 C11 C12 124.5(7) . .
N3 C11 H11 117.7 . .
C12 C11 H11 117.7 . .
C11 C12 C13 118.0(7) . .
C11 C12 H12 121.0 . .
C13 C12 H12 121.0 . .
C12 C13 C14 118.0(7) . .
C12 C13 Se2 124.2(6) . .
C14 C13 Se2 117.7(6) . .
C15 C14 C13 119.3(7) . .
C15 C14 H14 120.4 . .
C13 C14 H14 120.4 . .
N3 C15 C14 124.1(7) . .
N3 C15 H15 117.9 . .
C14 C15 H15 117.9 . .
C17 C16 C20 119.3(9) . .
C17 C16 Se2 122.0(7) . .
C20 C16 Se2 117.8(8) . .
C16 C17 C18 119.5(10) . .
C16 C17 H17 120.3 . .
C18 C17 H17 120.3 . .
N4 C18 C17 123.1(11) . .
N4 C18 H18 118.5 . .
C17 C18 H18 118.5 . .
N4 C19 C20 122.6(12) . .
N4 C19 H19 118.7 . .
C20 C19 H19 118.7 . .
C19 C20 C16 117.6(12) . .
C19 C20 H20 121.2 . .
C16 C20 H20 121.2 . .
N5 C21 Pt1 176.6(6) . .
N6 C22 Pt1 175.7(6) . .
N7 C23 Pt1 179.1(7) . .
N8 C24 Pt1 178.4(6) . .
N9 C25 Pt2 176.6(6) . .
N10 C26 Pt2 177.3(9) . .
N11 C27 Pt2 178.0(5) . .
N12 C28 Pt2 177.4(6) . .
C40 C41 O42 112.0(14) . .
C40 C41 H41A 109.2 . .
O42 C41 H41A 109.2 . .
C40 C41 H41B 109.2 . .
O42 C41 H41B 109.2 . .
H41A C41 H41B 107.9 . .
C41 C40 H40A 109.5 . .
C41 C40 H40B 109.5 . .
H40A C40 H40B 109.5 . .
C41 C40 H40C 109.5 . .
H40A C40 H40C 109.5 . .
H40B C40 H40C 109.5 . .
C61 O60 H60 109.5 . .
C51 C52 H52A 109.5 . .
C51 C52 H52B 109.5 . .
H52A C52 H52B 109.5 . .
C51 C52 H52C 109.5 . .
H52A C52 H52C 109.5 . .
H52B C52 H52C 109.5 . .
O50 C51 C52 101.6(12) . .
O50 C51 H51A 111.4 . .
C52 C51 H51A 111.4 . .
O50 C51 H51B 111.4 . .
C52 C51 H51B 111.4 . .
H51A C51 H51B 109.3 . .
C62 C61 O60 107.1(14) . .
C62 C61 H61A 110.3 . .
O60 C61 H61A 110.3 . .
C62 C61 H61B 110.3 . .
O60 C61 H61B 110.3 . .
H61A C61 H61B 108.5 . .
C61 C62 H62A 109.5 . .
C61 C62 H62B 109.5 . .
H62A C62 H62B 109.5 . .
C61 C62 H62C 109.5 . .
H62A C62 H62C 109.5 . .
H62B C62 H62C 109.5 . .
C51 O50 H50 109.5 . .

loop_
_geom_bond_atom_site_label_1
_geom_bond_atom_site_label_2
_geom_bond_distance
_geom_bond_site_symmetry_2
Pt1 C21 1.996(6) .
Pt1 C23 2.001(6) .
Pt1 C24 2.005(6) .
Pt1 C22 2.005(5) .
Pt2 C28 1.982(6) .
Pt2 C25 1.991(6) .
Pt2 C26 1.993(7) .
Pt2 C27 1.995(6) .
Se1 C6 1.926(6) .
Se1 C3 1.930(7) .
Se2 C13 1.911(7) .
Se2 C16 1.920(9) .
Fe1 N11 2.144(6) 2_665
Fe1 N12 2.147(5) .
Fe1 N6 2.151(5) 2_666
Fe1 N5 2.171(6) .
Fe1 N1 2.229(6) .
Fe1 N3 2.232(6) .
Fe2 O14 2.123(6) .
Fe2 O13 2.143(7) .
Fe2 N8 2.146(6) .
Fe2 N7 2.150(6) 2_576
Fe2 N9 2.158(6) .
Fe2 N2 2.254(5) 2_675
N1 C5 1.339(9) .
N1 C1 1.343(8) .
N2 C9 1.349(8) .
N2 C8 1.354(9) .
N2 Fe2 2.254(5) 2_675
N3 C11 1.347(9) .
N3 C15 1.358(10) .
N4 C18 1.321(16) .
N4 C19 1.369(17) .
N5 C21 1.148(8) .
N6 C22 1.139(7) .
N6 Fe1 2.151(5) 2_666
N7 C23 1.145(8) .
N7 Fe2 2.150(6) 2_576
N8 C24 1.141(8) .
N9 C25 1.152(8) .
N10 C26 1.151(9) .
N11 C27 1.157(8) .
N11 Fe1 2.144(6) 2_665
N12 C28 1.159(8) .
C1 C2 1.400(11) .
C1 H1 0.9400 .
C2 C3 1.405(11) .
C2 H2 0.9400 .
C3 C4 1.370(10) .
C4 C5 1.398(10) .
C4 H4 0.9400 .
C5 H5 0.9400 .
C6 C7 1.366(10) .
C6 C10 1.397(10) .
C7 C8 1.396(10) .
C7 H7 0.9400 .
C8 H8 0.9400 .
C9 C10 1.396(9) .
C9 H9 0.9400 .
C10 H10 0.9400 .
C11 C12 1.390(11) .
C11 H11 0.9400 .
C12 C13 1.399(11) .
C12 H12 0.9400 .
C13 C14 1.407(11) .
C14 C15 1.362(11) .
C14 H14 0.9400 .
C15 H15 0.9400 .
C16 C17 1.344(14) .
C16 C20 1.421(15) .
C17 C18 1.401(13) .
C17 H17 0.9400 .
C18 H18 0.9400 .
C19 C20 1.386(16) .
C19 H19 0.9400 .
C20 H20 0.9400 .
O42 C41 1.56(2) .
C41 C40 1.465(15) .
C41 H41A 0.9800 .
C41 H41B 0.9800 .
C40 H40A 0.9700 .
C40 H40B 0.9700 .
C40 H40C 0.9700 .
O60 C61 1.48(2) .
O60 H60 0.8300 .
C52 C51 1.53(2) .
C52 H52A 0.9700 .
C52 H52B 0.9700 .
C52 H52C 0.9700 .
C51 O50 1.459(18) .
C51 H51A 0.9800 .
C51 H51B 0.9800 .
C61 C62 1.45(2) .
C61 H61A 0.9800 .
C61 H61B 0.9800 .
C62 H62A 0.9700 .
C62 H62B 0.9700 .
C62 H62C 0.9700 .
O50 H50 0.8300 .
